data_4337791
loop_
_publ_author_name
'Zhao, Jing'
'Li, R. K.'

_publ_section_title
;
 Two New Barium Borate Fluorides ABa12(BO3)7F4 (A = Li and Na).
;
_journal_issue 5
_journal_name_full 'Inorganic chemistry'
_journal_page_first 2501
_journal_page_last 2505
_journal_paper_doi 10.1021/ic4025525
_journal_volume 53
_journal_year 2014
_chemical_formula_sum 'B7 Ba12 F4 Li O21'
_chemical_formula_weight 2142.69
_chemical_name_systematic
;
 ?
;
_space_group_IT_number 140
_symmetry_cell_setting tetragonal
_symmetry_space_group_name_Hall '-I 4 2c'
_symmetry_space_group_name_H-M 'I 4/m c m'
_audit_creation_method SHELXL-2013
_cell_angle_alpha 90
_cell_angle_beta 90
_cell_angle_gamma 90
_cell_formula_units_Z 4
_cell_length_a 13.5709(6)
_cell_length_b 13.5709(6)
_cell_length_c 14.9908(13)
_cell_measurement_reflns_used 6045
_cell_measurement_temperature 301
_cell_measurement_theta_max 27.5
_cell_measurement_theta_min 2.7
_cell_volume 2760.8(3)
_computing_structure_refinement 'SHELXL-2013 (Sheldrick, 2013)'
_diffrn_ambient_temperature 301
_diffrn_detector_area_resol_mean 13.6612
_diffrn_measured_fraction_theta_full 0.997
_diffrn_measured_fraction_theta_max 0.999
_diffrn_measurement_device_type
;
Rigaku Mercury375R (2x2 bin mode)
;
_diffrn_measurement_method 'profile data from \w-scans'
_diffrn_radiation_type MoK\a
_diffrn_radiation_wavelength 0.71073
_diffrn_reflns_av_R_equivalents 0.0670
_diffrn_reflns_av_unetI/netI 0.0367
_diffrn_reflns_Laue_measured_fraction_full 0.997
_diffrn_reflns_Laue_measured_fraction_max 0.999
_diffrn_reflns_limit_h_max 17
_diffrn_reflns_limit_h_min -17
_diffrn_reflns_limit_k_max 17
_diffrn_reflns_limit_k_min -16
_diffrn_reflns_limit_l_max 19
_diffrn_reflns_limit_l_min -19
_diffrn_reflns_number 10220
_diffrn_reflns_point_group_measured_fraction_full 0.997
_diffrn_reflns_point_group_measured_fraction_max 0.999
_diffrn_reflns_theta_full 25.242
_diffrn_reflns_theta_max 27.447
_diffrn_reflns_theta_min 2.122
_diffrn_source 'Sealed Tube'
_exptl_absorpt_coefficient_mu 16.913
_exptl_absorpt_correction_T_max 1.000
_exptl_absorpt_correction_T_min 0.525
_exptl_absorpt_correction_type multi-scan
_exptl_crystal_colour Colorless
_exptl_crystal_density_diffrn 5.155
_exptl_crystal_description Prism
_exptl_crystal_F_000 3656
_exptl_crystal_size_max 0.12
_exptl_crystal_size_mid 0.10
_exptl_crystal_size_min 0.04
_refine_diff_density_max 1.025
_refine_diff_density_min -1.098
_refine_diff_density_rms 0.247
_refine_ls_extinction_coef 0.00045(3)
_refine_ls_extinction_expression Fc^*^=kFc[1+0.001xFc^2^\l^3^/sin(2\q)]^-1/4^
_refine_ls_extinction_method SHELXL
_refine_ls_goodness_of_fit_ref 1.320
_refine_ls_hydrogen_treatment undef
_refine_ls_matrix_type full
_refine_ls_number_parameters 75
_refine_ls_number_reflns 878
_refine_ls_number_restraints 0
_refine_ls_restrained_S_all 1.320
_refine_ls_R_factor_all 0.0365
_refine_ls_R_factor_gt 0.0346
_refine_ls_shift/su_max 0.000
_refine_ls_shift/su_mean 0.000
_refine_ls_structure_factor_coef Fsqd
_refine_ls_weighting_details
;
 w=1/[\s^2^(Fo^2^)+115.1058P]
 where P=(Fo^2^+2Fc^2^)/3
;
_refine_ls_weighting_scheme calc
_refine_ls_wR_factor_gt 0.0764
_refine_ls_wR_factor_ref 0.0783
_reflns_Friedel_coverage 0.000
_reflns_number_gt 852
_reflns_number_total 878
_reflns_threshold_expression 'I > 2\s(I)'
_cod_data_source_file ic4025525_si_002.cif
_cod_data_source_block bbfli4mcm
_cod_depositor_comments
;
The following automatic conversions were performed:

'_exptl_absorpt_correction_type' value 'Multi-scan' changed to
'multi-scan' according to
/usr/data/users/saulius/crontab/automatic-downloads/current/ACS/lib/dictionaries/cif_core.dic
dictionary named 'cif_core.dic' version 2.4.2 from 2011-04-26.

Automatic conversion script
Id: cif_fix_values 2281 2013-09-26 08:29:07Z andrius 
;
_cod_original_sg_symbol_H-M I4/mcm
_cod_database_code 4337791
_shelx_space_group_comment
;
The symmetry employed for this shelxl refinement is uniquely defined
by the following loop, which should always be used as a source of
symmetry information in preference to the above space-group names.
They are only intended as comments.
;
_shelxl_version_number 2013-2

loop_
_space_group_symop_operation_xyz
'x, y, z'
'-x, -y, z'
'-y, x, z'
'y, -x, z'
'-x, y, -z+1/2'
'x, -y, -z+1/2'
'y, x, -z+1/2'
'-y, -x, -z+1/2'
'x+1/2, y+1/2, z+1/2'
'-x+1/2, -y+1/2, z+1/2'
'-y+1/2, x+1/2, z+1/2'
'y+1/2, -x+1/2, z+1/2'
'-x+1/2, y+1/2, -z+1'
'x+1/2, -y+1/2, -z+1'
'y+1/2, x+1/2, -z+1'
'-y+1/2, -x+1/2, -z+1'
'-x, -y, -z'
'x, y, -z'
'y, -x, -z'
'-y, x, -z'
'x, -y, z-1/2'
'-x, y, z-1/2'
'-y, -x, z-1/2'
'y, x, z-1/2'
'-x+1/2, -y+1/2, -z+1/2'
'x+1/2, y+1/2, -z+1/2'
'y+1/2, -x+1/2, -z+1/2'
'-y+1/2, x+1/2, -z+1/2'
'x+1/2, -y+1/2, z'
'-x+1/2, y+1/2, z'
'-y+1/2, -x+1/2, z'
'y+1/2, x+1/2, z'

loop_
_atom_site_label
_atom_site_type_symbol
_atom_site_fract_x
_atom_site_fract_y
_atom_site_fract_z
_atom_site_U_iso_or_equiv
_atom_site_adp_type
_atom_site_occupancy
_atom_site_site_symmetry_order
_atom_site_calc_flag
_atom_site_refinement_flags_posn
_atom_site_refinement_flags_adp
_atom_site_refinement_flags_occupancy
Ba1 Ba 0.20230(4) 0.07047(4) 0.13349(3) 0.0154(2) Uani 1 1 d . . .
Ba2 Ba 0.5000 0.0000 0.13335(7) 0.0161(3) Uani 1 4 d S T P
Ba3 Ba 0.17451(5) 0.32549(5) 0.0000 0.0157(3) Uani 1 4 d S T P
Li Li 0.0000 0.0000 0.023(5) 0.04(2) Uani 0.5 4 d S T P
F F 0.0700(5) 0.1339(6) 0.0000 0.0238(18) Uani 1 2 d S T P
O1 O 0.1466(7) 0.5216(6) 0.0000 0.0153(18) Uani 1 2 d S T P
O2 O 0.3081(7) 0.1919(7) 0.0000 0.021(3) Uani 1 4 d S T P
O3 O 0.3772(5) 0.1228(5) 0.2093(6) 0.0186(19) Uani 1 2 d S T P
O4 O 0.2571(6) -0.1176(5) 0.1739(5) 0.0335(19) Uani 1 1 d . . .
B1 B 0.3383(8) -0.1617(8) 0.2116(9) 0.019(3) Uani 1 2 d S T P
B2 B 0.3804(10) 0.1196(10) 0.0000 0.010(3) Uiso 1 4 d S . P
B3 B 0.0000 0.0000 0.2293(19) 0.008(7) Uiso 0.5 4 d S . P
O5 O 0.0000 0.0000 0.1392(17) 0.020(5) Uani 0.5 4 d S T P
O6 O 0.0744(16) 0.0474(16) 0.2740(13) 0.010(5) Uani 0.25 1 d . . P

loop_
_atom_site_aniso_label
_atom_site_aniso_U_11
_atom_site_aniso_U_22
_atom_site_aniso_U_33
_atom_site_aniso_U_23
_atom_site_aniso_U_13
_atom_site_aniso_U_12
Ba1 0.0123(3) 0.0206(3) 0.0134(3) 0.0013(2) 0.00093(19) 0.00163(19)
Ba2 0.0185(4) 0.0185(4) 0.0113(5) 0.000 0.000 0.0065(4)
Ba3 0.0167(4) 0.0167(4) 0.0136(5) 0.000 0.000 0.0083(4)
Li 0.04(2) 0.04(2) 0.04(7) 0.000 0.000 0.000
F 0.014(4) 0.020(4) 0.037(5) 0.000 0.000 0.006(3)
O1 0.024(5) 0.007(4) 0.015(4) 0.000 0.000 0.001(3)
O2 0.023(4) 0.023(4) 0.015(6) 0.000 0.000 0.008(5)
O3 0.017(3) 0.017(3) 0.021(4) -0.006(3) 0.006(3) 0.003(4)
O4 0.047(5) 0.025(4) 0.028(4) 0.008(3) -0.020(4) -0.010(3)
B1 0.023(5) 0.023(5) 0.011(6) 0.004(4) 0.004(4) -0.006(6)
O5 0.021(8) 0.021(8) 0.016(12) 0.000 0.000 0.000
O6 0.008(11) 0.013(11) 0.008(11) 0.004(8) 0.005(8) -0.001(9)

loop_
_atom_type_symbol
_atom_type_description
_atom_type_scat_dispersion_real
_atom_type_scat_dispersion_imag
_atom_type_scat_source
Li Li -0.0003 0.0001 'International Tables Vol C Tables 4.2.6.8 and 6.1.1.4'
B B 0.0013 0.0007 'International Tables Vol C Tables 4.2.6.8 and 6.1.1.4'
O O 0.0106 0.0060 'International Tables Vol C Tables 4.2.6.8 and 6.1.1.4'
F F 0.0171 0.0103 'International Tables Vol C Tables 4.2.6.8 and 6.1.1.4'
Ba Ba -0.3244 2.2819 'International Tables Vol C Tables 4.2.6.8 and 6.1.1.4'

loop_
_geom_angle_atom_site_label_1
_geom_angle_atom_site_label_2
_geom_angle_atom_site_label_3
_geom_angle
_geom_angle_site_symmetry_1
_geom_angle_site_symmetry_3
O6 Ba1 O3 119.5(5) 7 .
O6 Ba1 O4 97.2(5) 7 .
O3 Ba1 O4 85.1(2) . .
O6 Ba1 O6 37.3(8) 7 6
O3 Ba1 O6 119.6(5) . 6
O4 Ba1 O6 60.9(5) . 6
O6 Ba1 O6 18.8(9) 7 .
O3 Ba1 O6 105.1(5) . .
O4 Ba1 O6 84.0(5) . .
O6 Ba1 O6 31.2(9) 6 .
O6 Ba1 F 81.5(5) 7 .
O3 Ba1 F 140.4(2) . .
O4 Ba1 F 128.0(2) . .
O6 Ba1 F 97.7(5) 6 .
O6 Ba1 F 100.2(5) . .
O6 Ba1 O4 61.8(5) 7 3
O3 Ba1 O4 91.8(2) . 3
O4 Ba1 O4 153.6(3) . 3
O6 Ba1 O4 99.0(5) 6 3
O6 Ba1 O4 71.5(5) . 3
F Ba1 O4 67.83(19) . 3
O6 Ba1 O5 37.2(6) 7 .
O3 Ba1 O5 153.6(5) . .
O4 Ba1 O5 86.7(2) . .
O6 Ba1 O5 36.3(6) 6 .
O6 Ba1 O5 49.0(6) . .
F Ba1 O5 61.3(4) . .
O4 Ba1 O5 84.55(19) 3 .
O6 Ba1 F 97.2(5) 7 19
O3 Ba1 F 137.2(2) . 19
O4 Ba1 F 68.1(2) . 19
O6 Ba1 F 76.3(5) 6 19
O6 Ba1 F 104.5(5) . 19
F Ba1 F 60.7(3) . 19
O4 Ba1 F 126.8(2) 3 19
O5 Ba1 F 60.3(4) . 19
O6 Ba1 O1 164.0(5) 7 13_544
O3 Ba1 O1 74.7(2) . 13_544
O4 Ba1 O1 75.5(2) . 13_544
O6 Ba1 O1 130.9(5) 6 13_544
O6 Ba1 O1 159.5(5) . 13_544
F Ba1 O1 91.71(16) . 13_544
O4 Ba1 O1 128.8(2) 3 13_544
O5 Ba1 O1 127.1(4) . 13_544
F Ba1 O1 66.9(2) 19 13_544
O6 Ba1 O2 139.9(5) 7 .
O3 Ba1 O2 73.4(2) . .
O4 Ba1 O2 122.6(3) . .
O6 Ba1 O2 166.9(4) 6 .
O6 Ba1 O2 152.6(5) . .
F Ba1 O2 70.1(2) . .
O4 Ba1 O2 81.1(3) 3 .
O5 Ba1 O2 131.3(5) . .
F Ba1 O2 93.11(12) 19 .
O1 Ba1 O2 47.8(3) 13_544 .
O6 Ba1 O4 71.2(5) 7 6
O3 Ba1 O4 48.6(2) . 6
O4 Ba1 O4 85.4(2) . 6
O6 Ba1 O4 78.3(5) 6 6
O6 Ba1 O4 56.8(5) . 6
F Ba1 O4 139.68(18) . 6
O4 Ba1 O4 73.2(2) 3 6
O5 Ba1 O4 105.7(5) . 6
F Ba1 O4 149.84(17) 19 6
O1 Ba1 O4 121.4(2) 13_544 6
O2 Ba1 O4 113.88(15) . 6
O3 Ba2 O3 128.4(4) . 2_655
O3 Ba2 O1 78.1(2) . 13_544
O3 Ba2 O1 145.0(2) 2_655 13_544
O3 Ba2 O1 145.0(2) . 19
O3 Ba2 O1 78.1(2) 2_655 19
O1 Ba2 O1 69.4(3) 13_544 19
O3 Ba2 O1 145.0(2) . 29
O3 Ba2 O1 78.1(2) 2_655 29
O1 Ba2 O1 90.3(3) 13_544 29
O1 Ba2 O1 50.0(3) 19 29
O3 Ba2 O1 78.1(2) . 3_655
O3 Ba2 O1 145.0(2) 2_655 3_655
O1 Ba2 O1 50.0(3) 13_544 3_655
O1 Ba2 O1 90.3(3) 19 3_655
O1 Ba2 O1 69.4(3) 29 3_655
O3 Ba2 B2 66.8(3) . .
O3 Ba2 B2 164.7(3) 2_655 .
O1 Ba2 B2 26.83(18) 13_544 .
O1 Ba2 B2 88.1(2) 19 .
O1 Ba2 B2 88.1(3) 29 .
O1 Ba2 B2 26.83(18) 3_655 .
O3 Ba2 B2 164.7(3) . 17_655
O3 Ba2 B2 66.8(3) 2_655 17_655
O1 Ba2 B2 88.1(2) 13_544 17_655
O1 Ba2 B2 26.84(18) 19 17_655
O1 Ba2 B2 26.84(18) 29 17_655
O1 Ba2 B2 88.1(3) 3_655 17_655
B2 Ba2 B2 97.9(5) . 17_655
O3 Ba2 B1 81.15(12) . .
O3 Ba2 B1 81.15(12) 2_655 .
O1 Ba2 B1 81.6(3) 13_544 .
O1 Ba2 B1 81.6(3) 19 .
O1 Ba2 B1 130.2(2) 29 .
O1 Ba2 B1 130.2(2) 3_655 .
B2 Ba2 B1 103.43(17) . .
B2 Ba2 B1 103.43(17) 17_655 .
O3 Ba2 B1 81.15(12) . 2_655
O3 Ba2 B1 81.15(12) 2_655 2_655
O1 Ba2 B1 130.2(2) 13_544 2_655
O1 Ba2 B1 130.2(2) 19 2_655
O1 Ba2 B1 81.6(3) 29 2_655
O1 Ba2 B1 81.6(3) 3_655 2_655
B2 Ba2 B1 103.43(17) . 2_655
B2 Ba2 B1 103.43(17) 17_655 2_655
B1 Ba2 B1 138.6(5) . 2_655
O3 Ba2 Ba2 64.2(2) . 27
O3 Ba2 Ba2 64.2(2) 2_655 27
O1 Ba2 Ba2 134.83(13) 13_544 27
O1 Ba2 Ba2 134.83(13) 19 27
O1 Ba2 Ba2 134.83(13) 29 27
O1 Ba2 Ba2 134.83(13) 3_655 27
B2 Ba2 Ba2 131.1(2) . 27
B2 Ba2 Ba2 131.1(2) 17_655 27
B1 Ba2 Ba2 69.3(2) . 27
B1 Ba2 Ba2 69.3(3) 2_655 27
O3 Ba2 Ba3 102.88(10) . 19
O3 Ba2 Ba3 102.88(10) 2_655 19
O1 Ba2 Ba3 43.57(16) 13_544 19
O1 Ba2 Ba3 43.57(16) 19 19
O1 Ba2 Ba3 90.11(15) 29 19
O1 Ba2 Ba3 90.11(15) 3_655 19
B2 Ba2 Ba3 70.33(10) . 19
B2 Ba2 Ba3 70.33(10) 17_655 19
B1 Ba2 Ba3 51.5(2) . 19
B1 Ba2 Ba3 169.9(3) 2_655 19
Ba2 Ba2 Ba3 120.830(15) 27 19
O2 Ba3 O1 143.10(19) . .
O2 Ba3 O1 143.10(19) . 31
O1 Ba3 O1 73.8(4) . 31
O2 Ba3 O4 87.80(15) . 30
O1 Ba3 O4 77.25(16) . 30
O1 Ba3 O4 106.38(17) 31 30
O2 Ba3 O4 87.80(15) . 20
O1 Ba3 O4 106.38(17) . 20
O1 Ba3 O4 77.25(16) 31 20
O4 Ba3 O4 175.6(3) 30 20
O2 Ba3 O4 87.80(15) . 13_554
O1 Ba3 O4 77.25(16) . 13_554
O1 Ba3 O4 106.38(17) 31 13_554
O4 Ba3 O4 130.3(3) 30 13_554
O4 Ba3 O4 49.5(3) 20 13_554
O2 Ba3 O4 87.80(15) . 3
O1 Ba3 O4 106.38(17) . 3
O1 Ba3 O4 77.25(16) 31 3
O4 Ba3 O4 49.5(3) 30 3
O4 Ba3 O4 130.3(3) 20 3
O4 Ba3 O4 175.6(3) 13_554 3
O2 Ba3 F 73.61(14) . .
O1 Ba3 F 143.3(2) . .
O1 Ba3 F 69.5(2) 31 .
O4 Ba3 F 113.01(15) 30 .
O4 Ba3 F 65.64(16) 20 .
O4 Ba3 F 113.01(15) 13_554 .
O4 Ba3 F 65.64(16) 3 .
O2 Ba3 F 73.61(14) . 31
O1 Ba3 F 69.5(2) . 31
O1 Ba3 F 143.3(2) 31 31
O4 Ba3 F 65.64(16) 30 31
O4 Ba3 F 113.01(15) 20 31
O4 Ba3 F 65.64(16) 13_554 31
O4 Ba3 F 113.01(15) 3 31
F Ba3 F 147.2(3) . 31
O2 Ba3 B1 94.4(3) . 20
O1 Ba3 B1 86.5(2) . 20
O1 Ba3 B1 86.5(2) 31 20
O4 Ba3 B1 155.17(15) 30 20
O4 Ba3 B1 25.62(17) 20 20
O4 Ba3 B1 25.62(17) 13_554 20
O4 Ba3 B1 155.17(15) 3 20
F Ba3 B1 91.25(7) . 20
F Ba3 B1 91.25(7) 31 20
O2 Ba3 B1 94.4(3) . 3
O1 Ba3 B1 86.5(2) . 3
O1 Ba3 B1 86.5(2) 31 3
O4 Ba3 B1 25.62(17) 30 3
O4 Ba3 B1 155.17(15) 20 3
O4 Ba3 B1 155.17(15) 13_554 3
O4 Ba3 B1 25.62(17) 3 3
F Ba3 B1 91.25(7) . 3
F Ba3 B1 91.25(7) 31 3
B1 Ba3 B1 171.2(5) 20 3
O2 Ba3 Ba2 149.170(15) . 19_565
O1 Ba3 Ba2 46.63(14) . 19_565
O1 Ba3 Ba2 46.63(14) 31 19_565
O4 Ba3 Ba2 119.86(15) 30 19_565
O4 Ba3 Ba2 64.40(16) 20 19_565
O4 Ba3 Ba2 64.40(16) 13_554 19_565
O4 Ba3 Ba2 119.86(15) 3 19_565
F Ba3 Ba2 104.02(12) . 19_565
F Ba3 Ba2 104.02(12) 31 19_565
B1 Ba3 Ba2 54.7(3) 20 19_565
B1 Ba3 Ba2 116.4(3) 3 19_565
Li Li O5 180.0 17 .
Li Li F 80.6(19) 17 17
O5 Li F 99.4(19) . 17
Li Li F 80.6(19) 17 3
O5 Li F 99.4(19) . 3
F Li F 88.5(6) 17 3
Li Li F 80.6(19) 17 19
O5 Li F 99.4(19) . 19
F Li F 88.5(6) 17 19
F Li F 161(4) 3 19
Li Li F 80.6(19) 17 .
O5 Li F 99.4(19) . .
F Li F 161(4) 17 .
F Li F 88.5(6) 3 .
F Li F 88.5(6) 19 .
Li Li O5 0.000(1) 17 17
O5 Li O5 180.0 . 17
F Li O5 80.6(19) 17 17
F Li O5 80.6(19) 3 17
F Li O5 80.6(19) 19 17
F Li O5 80.6(19) . 17
Li Li Ba1 119.8(10) 17 3
O5 Li Ba1 60.2(10) . 3
F Li Ba1 131.9(13) 17 3
F Li Ba1 57.1(7) 3 3
F Li Ba1 134.9(14) 19 3
F Li Ba1 59.7(7) . 3
O5 Li Ba1 119.8(10) 17 3
Li Li Ba1 119.8(10) 17 2
O5 Li Ba1 60.2(10) . 2
F Li Ba1 57.1(7) 17 2
F Li Ba1 59.7(7) 3 2
F Li Ba1 131.9(13) 19 2
F Li Ba1 134.9(14) . 2
O5 Li Ba1 119.8(10) 17 2
Ba1 Li Ba1 75.7(9) 3 2
Li Li Ba1 119.8(10) 17 4
O5 Li Ba1 60.2(10) . 4
F Li Ba1 59.7(7) 17 4
F Li Ba1 134.9(14) 3 4
F Li Ba1 57.1(7) 19 4
F Li Ba1 131.9(13) . 4
O5 Li Ba1 119.8(10) 17 4
Ba1 Li Ba1 120(2) 3 4
Ba1 Li Ba1 75.7(9) 2 4
Li Li Ba1 119.8(10) 17 .
O5 Li Ba1 60.2(10) . .
F Li Ba1 134.9(14) 17 .
F Li Ba1 131.9(13) 3 .
F Li Ba1 59.7(7) 19 .
F Li Ba1 57.1(7) . .
O5 Li Ba1 119.8(10) 17 .
Ba1 Li Ba1 75.7(9) 3 .
Ba1 Li Ba1 120(2) 2 .
Ba1 Li Ba1 75.7(9) 4 .
Li Li Ba1 51.2(8) 17 17
O5 Li Ba1 128.8(8) . 17
F Li Ba1 48.5(10) 17 17
F Li Ba1 51.1(10) 3 17
F Li Ba1 115(2) 19 17
F Li Ba1 117(2) . 17
O5 Li Ba1 51.2(8) 17 17
Ba1 Li Ba1 108.1(3) 3 17
Ba1 Li Ba1 68.6(2) 2 17
Ba1 Li Ba1 108.1(3) 4 17
Ba1 Li Ba1 170.9(19) . 17
Li F Li 19(4) 17 .
Li F Ba1 84.8(14) 17 18
Li F Ba1 98.0(14) . 18
Li F Ba1 98.0(14) 17 .
Li F Ba1 84.8(14) . .
Ba1 F Ba1 90.3(2) 18 .
Li F Ba1 82.4(13) 17 20
Li F Ba1 95.3(13) . 20
Ba1 F Ba1 91.51(2) 18 20
Ba1 F Ba1 178.2(2) . 20
Li F Ba1 95.3(13) 17 3
Li F Ba1 82.4(13) . 3
Ba1 F Ba1 178.2(2) 18 3
Ba1 F Ba1 91.51(2) . 3
Ba1 F Ba1 86.69(19) 20 3
Li F Ba3 170.6(19) 17 .
Li F Ba3 170.6(19) . .
Ba1 F Ba3 87.88(19) 18 .
Ba1 F Ba3 87.88(19) . .
Ba1 F Ba3 91.92(19) 20 .
Ba1 F Ba3 91.92(19) 3 .
B2 O1 Ba3 172.7(9) 19_565 .
B2 O1 Ba2 85.0(6) 19_565 19_565
Ba3 O1 Ba2 89.8(2) . 19_565
B2 O1 Ba2 85.0(6) 19_565 3
Ba3 O1 Ba2 89.8(2) . 3
Ba2 O1 Ba2 89.7(3) 19_565 3
B2 O1 Ba1 88.2(6) 19_565 30
Ba3 O1 Ba1 97.2(2) . 30
Ba2 O1 Ba1 172.9(3) 19_565 30
Ba2 O1 Ba1 91.88(3) 3 30
B2 O1 Ba1 88.2(6) 19_565 13_554
Ba3 O1 Ba1 97.2(2) . 13_554
Ba2 O1 Ba1 91.88(3) 19_565 13_554
Ba2 O1 Ba1 172.9(3) 3 13_554
Ba1 O1 Ba1 85.8(2) 30 13_554
B2 O2 Ba3 180.0(11) . .
B2 O2 Ba1 87.1(2) . .
Ba3 O2 Ba1 92.9(2) . .
B2 O2 Ba1 87.1(2) . 31
Ba3 O2 Ba1 92.9(2) . 31
Ba1 O2 Ba1 94.75(3) . 31
B2 O2 Ba1 87.1(2) . 18
Ba3 O2 Ba1 92.9(2) . 18
Ba1 O2 Ba1 84.96(3) . 18
Ba1 O2 Ba1 174.2(5) 31 18
B2 O2 Ba1 87.1(2) . 16_554
Ba3 O2 Ba1 92.9(2) . 16_554
Ba1 O2 Ba1 174.2(5) . 16_554
Ba1 O2 Ba1 84.95(3) 31 16_554
Ba1 O2 Ba1 94.76(4) 18 16_554
B1 O3 Ba2 148.0(8) 27 .
B1 O3 Ba1 97.0(4) 27 .
Ba2 O3 Ba1 102.0(2) . .
B1 O3 Ba1 97.1(4) 27 31
Ba2 O3 Ba1 102.0(2) . 31
Ba1 O3 Ba1 106.3(3) . 31
B1 O4 Ba1 135.8(7) . .
B1 O4 Ba1 128.6(7) . 4
Ba1 O4 Ba1 95.1(2) . 4
B1 O4 Ba3 89.8(7) . 19
Ba1 O4 Ba3 98.0(2) . 19
Ba1 O4 Ba3 89.2(2) 4 19
B1 O4 Ba1 84.1(6) . 6
Ba1 O4 Ba1 87.0(2) . 6
Ba1 O4 Ba1 94.0(2) 4 6
Ba3 O4 Ba1 173.9(3) 19 6
O4 B1 O4 121.9(13) 32_545 .
O4 B1 O3 119.1(6) 32_545 28_545
O4 B1 O3 119.1(6) . 28_545
O4 B1 Ba3 64.5(6) 32_545 19
O4 B1 Ba3 64.5(6) . 19
O3 B1 Ba3 152.2(9) 28_545 19
O4 B1 Ba1 70.7(5) 32_545 28_545
O4 B1 Ba1 148.8(8) . 28_545
O3 B1 Ba1 57.3(4) 28_545 28_545
Ba3 B1 Ba1 135.2(2) 19 28_545
O4 B1 Ba1 148.8(8) 32_545 6
O4 B1 Ba1 70.7(5) . 6
O3 B1 Ba1 57.3(4) 28_545 6
Ba3 B1 Ba1 135.2(2) 19 6
Ba1 B1 Ba1 85.4(3) 28_545 6
O4 B1 Ba2 95.5(7) 32_545 .
O4 B1 Ba2 95.5(7) . .
O3 B1 Ba2 78.5(7) 28_545 .
Ba3 B1 Ba2 73.7(3) 19 .
Ba1 B1 Ba2 112.4(4) 28_545 .
Ba1 B1 Ba2 112.4(4) 6 .
O1 B2 O1 120.9(16) 13_544 3_655
O1 B2 O2 119.6(8) 13_544 .
O1 B2 O2 119.6(8) 3_655 .
O1 B2 Ba2 68.2(6) 13_544 17_655
O1 B2 Ba2 68.2(6) 3_655 17_655
O2 B2 Ba2 138.9(2) . 17_655
O1 B2 Ba2 68.2(6) 13_544 .
O1 B2 Ba2 68.2(6) 3_655 .
O2 B2 Ba2 138.9(2) . .
Ba2 B2 Ba2 82.1(5) 17_655 .
O1 B2 Ba1 66.4(4) 13_544 .
O1 B2 Ba1 141.41(10) 3_655 .
O2 B2 Ba1 67.3(3) . .
Ba2 B2 Ba1 134.5(3) 17_655 .
Ba2 B2 Ba1 83.18(10) . .
O1 B2 Ba1 66.4(4) 13_544 18
O1 B2 Ba1 141.41(10) 3_655 18
O2 B2 Ba1 67.3(3) . 18
Ba2 B2 Ba1 83.18(10) 17_655 18
Ba2 B2 Ba1 134.5(3) . 18
Ba1 B2 Ba1 77.2(2) . 18
O1 B2 Ba1 141.41(10) 13_544 31
O1 B2 Ba1 66.4(4) 3_655 31
O2 B2 Ba1 67.3(3) . 31
Ba2 B2 Ba1 134.5(3) 17_655 31
Ba2 B2 Ba1 83.18(10) . 31
Ba1 B2 Ba1 85.6(2) . 31
Ba1 B2 Ba1 134.6(6) 18 31
O1 B2 Ba1 141.41(10) 13_544 16_554
O1 B2 Ba1 66.4(4) 3_655 16_554
O2 B2 Ba1 67.3(3) . 16_554
Ba2 B2 Ba1 83.18(10) 17_655 16_554
Ba2 B2 Ba1 134.5(3) . 16_554
Ba1 B2 Ba1 134.6(6) . 16_554
Ba1 B2 Ba1 85.6(2) 18 16_554
Ba1 B2 Ba1 77.2(2) 31 16_554
B3 B3 O6 92.4(18) 5 8
B3 B3 O6 92.4(18) 5 7
O6 B3 O6 175(4) 8 7
B3 B3 O6 92.4(18) 5 6
O6 B3 O6 89.90(15) 8 6
O6 B3 O6 89.90(15) 7 6
B3 B3 O6 92.4(18) 5 5
O6 B3 O6 89.90(15) 8 5
O6 B3 O6 89.90(15) 7 5
O6 B3 O6 175(4) 6 5
B3 B3 O5 180.0 5 .
O6 B3 O5 87.6(18) 8 .
O6 B3 O5 87.6(18) 7 .
O6 B3 O5 87.6(18) 6 .
O6 B3 O5 87.6(18) 5 .
B3 B3 O6 60.7(13) 5 .
O6 B3 O6 144(2) 8 .
O6 B3 O6 39.7(18) 7 .
O6 B3 O6 70(2) 6 .
O6 B3 O6 113(2) 5 .
O5 B3 O6 119.3(12) . .
B3 B3 O6 60.7(12) 5 3
O6 B3 O6 113(2) 8 3
O6 B3 O6 70(2) 7 3
O6 B3 O6 144(2) 6 3
O6 B3 O6 39.7(18) 5 3
O5 B3 O6 119.3(12) . 3
O6 B3 O6 76.2(11) . 3
B3 B3 O6 60.7(13) 5 2
O6 B3 O6 39.7(19) 8 2
O6 B3 O6 144(2) 7 2
O6 B3 O6 113(2) 6 2
O6 B3 O6 70(2) 5 2
O5 B3 O6 119.3(12) . 2
O6 B3 O6 121(2) . 2
O6 B3 O6 76.2(11) 3 2
B3 B3 O6 60.7(12) 5 4
O6 B3 O6 70(2) 8 4
O6 B3 O6 113(2) 7 4
O6 B3 O6 39.7(19) 6 4
O6 B3 O6 144(2) 5 4
O5 B3 O6 119.3(12) . 4
O6 B3 O6 76.2(11) . 4
O6 B3 O6 121(2) 3 4
O6 B3 O6 76.2(11) 2 4
B3 B3 O5 0.000(4) 5 5
O6 B3 O5 92.4(18) 8 5
O6 B3 O5 92.4(18) 7 5
O6 B3 O5 92.4(18) 6 5
O6 B3 O5 92.4(18) 5 5
O5 B3 O5 180.0 . 5
O6 B3 O5 60.7(12) . 5
O6 B3 O5 60.7(12) 3 5
O6 B3 O5 60.7(12) 2 5
O6 B3 O5 60.7(12) 4 5
B3 B3 Ba1 116.3(4) 5 2
O6 B3 Ba1 43.8(13) 8 2
O6 B3 Ba1 133.2(15) 7 2
O6 B3 Ba1 122.5(15) 6 2
O6 B3 Ba1 55.0(12) 5 2
O5 B3 Ba1 63.7(4) . 2
O6 B3 Ba1 167.9(10) . 2
O6 B3 Ba1 92.1(9) 3 2
O6 B3 Ba1 57.0(10) 2 2
O6 B3 Ba1 113.3(10) 4 2
O5 B3 Ba1 116.3(4) 5 2
B3 O5 Li 180.0 . .
B3 O5 O6 42.6(9) . 7
Li O5 O6 137.4(9) . 7
B3 O5 O6 42.6(9) . 6
Li O5 O6 137.4(9) . 6
O6 O5 O6 57.2(10) 7 6
B3 O5 O6 42.6(9) . 5
Li O5 O6 137.4(9) . 5
O6 O5 O6 57.2(10) 7 5
O6 O5 O6 85.2(18) 6 5
B3 O5 O6 42.6(9) . 8
Li O5 O6 137.4(9) . 8
O6 O5 O6 85.2(18) 7 8
O6 O5 O6 57.2(10) 6 8
O6 O5 O6 57.2(10) 5 8
B3 O5 B3 0.000(1) . 5
Li O5 B3 180.0 . 5
O6 O5 B3 42.6(9) 7 5
O6 O5 B3 42.6(9) 6 5
O6 O5 B3 42.6(9) 5 5
O6 O5 B3 42.6(9) 8 5
B3 O5 Li 180.0 . 17
Li O5 Li 0.0 . 17
O6 O5 Li 137.4(9) 7 17
O6 O5 Li 137.4(9) 6 17
O6 O5 Li 137.4(9) 5 17
O6 O5 Li 137.4(9) 8 17
B3 O5 Li 180.0 5 17
B3 O5 Ba1 91.7(5) . 2
Li O5 Ba1 88.3(5) . 2
O6 O5 Ba1 123.5(11) 7 2
O6 O5 Ba1 116.2(10) 6 2
O6 O5 Ba1 66.6(7) 5 2
O6 O5 Ba1 59.4(7) 8 2
B3 O5 Ba1 91.7(5) 5 2
Li O5 Ba1 88.3(5) 17 2
B3 O5 Ba1 91.7(5) . 4
Li O5 Ba1 88.3(5) . 4
O6 O5 Ba1 116.2(10) 7 4
O6 O5 Ba1 59.4(7) 6 4
O6 O5 Ba1 123.5(11) 5 4
O6 O5 Ba1 66.6(7) 8 4
B3 O5 Ba1 91.7(5) 5 4
Li O5 Ba1 88.3(5) 17 4
Ba1 O5 Ba1 89.95(3) 2 4
B3 O5 Ba1 91.7(5) . 3
Li O5 Ba1 88.3(5) . 3
O6 O5 Ba1 66.6(7) 7 3
O6 O5 Ba1 123.5(11) 6 3
O6 O5 Ba1 59.4(7) 5 3
O6 O5 Ba1 116.2(10) 8 3
B3 O5 Ba1 91.7(5) 5 3
Li O5 Ba1 88.3(5) 17 3
Ba1 O5 Ba1 89.95(3) 2 3
Ba1 O5 Ba1 176.7(10) 4 3
B3 O5 Ba1 91.7(5) . .
Li O5 Ba1 88.3(5) . .
O6 O5 Ba1 59.4(7) 7 .
O6 O5 Ba1 66.6(7) 6 .
O6 O5 Ba1 116.2(10) 5 .
O6 O5 Ba1 123.5(11) 8 .
B3 O5 Ba1 91.7(5) 5 .
Li O5 Ba1 88.3(5) 17 .
Ba1 O5 Ba1 176.7(10) 2 .
Ba1 O5 Ba1 89.95(3) 4 .
Ba1 O5 Ba1 89.95(3) 3 .
O6 O6 B3 80.8(16) 7 5
O6 O6 B3 59.5(11) 7 .
B3 O6 B3 27(2) 5 .
O6 O6 O6 88(3) 7 6
B3 O6 O6 60.8(14) 5 6
B3 O6 O6 49.6(10) . 6
O6 O6 O6 108.3(9) 7 4
B3 O6 O6 45.05(8) 5 4
B3 O6 O6 51.9(5) . 4
O6 O6 O6 31.6(16) 6 4
O6 O6 O6 60(3) 7 3
B3 O6 O6 45.05(7) 5 3
B3 O6 O6 51.9(5) . 3
O6 O6 O6 100.9(9) 6 3
O6 O6 O6 90.002(2) 4 3
O6 O6 O5 121(2) 7 5
B3 O6 O5 49.8(17) 5 5
B3 O6 O5 76.7(15) . 5
O6 O6 O5 92.4(16) 6 5
O6 O6 O5 61.4(5) 4 5
O6 O6 O5 61.4(5) 3 5
O6 O6 Ba1 95(3) 7 7
B3 O6 Ba1 116.9(16) 5 7
B3 O6 Ba1 130.1(14) . 7
O6 O6 Ba1 175.7(19) 6 7
O6 O6 Ba1 144.1(5) 4 7
O6 O6 Ba1 78.4(13) 3 7
O5 O6 Ba1 83.5(9) 5 7
O6 O6 Ba1 156(3) 7 6
B3 O6 Ba1 104.0(14) 5 6
B3 O6 Ba1 116.1(13) . 6
O6 O6 Ba1 74.8(12) 6 6
O6 O6 Ba1 64.3(12) 4 6
O6 O6 Ba1 138.2(8) 3 6
O5 O6 Ba1 77.1(8) 5 6
Ba1 O6 Ba1 102.8(7) 7 6
O6 O6 Ba1 66(2) 7 .
B3 O6 Ba1 124.2(19) 5 .
B3 O6 Ba1 98.2(13) . .
O6 O6 Ba1 74.0(12) 6 .
O6 O6 Ba1 104.4(11) 4 .
O6 O6 Ba1 126.3(7) 3 .
O5 O6 Ba1 165.1(12) 5 .
Ba1 O6 Ba1 109.9(7) 7 .
Ba1 O6 Ba1 93.1(7) 6 .

loop_
_geom_bond_atom_site_label_1
_geom_bond_atom_site_label_2
_geom_bond_distance
_geom_bond_site_symmetry_2
Ba1 O6 2.52(2) 7
Ba1 O3 2.726(6) .
Ba1 O4 2.726(7) .
Ba1 O6 2.74(2) 6
Ba1 O6 2.75(2) .
Ba1 F 2.823(5) .
Ba1 O4 2.846(8) 3
Ba1 O5 2.9085(9) .
Ba1 F 2.916(5) 19
Ba1 O1 2.941(7) 13_544
Ba1 O2 2.9634(8) .
Ba1 O4 3.049(8) 6
Ba2 O3 2.618(9) .
Ba2 O3 2.618(9) 2_655
Ba2 O1 2.836(6) 13_544
Ba2 O1 2.836(6) 19
Ba2 O1 2.836(6) 29
Ba2 O1 2.836(6) 3_655
Ba2 B2 3.043(14) .
Ba2 B2 3.043(14) 17_655
Ba2 B1 3.318(14) .
Ba2 B1 3.318(14) 2_655
Ba2 Ba2 3.497(2) 27
Ba2 Ba3 3.9005(10) 19
Ba3 O2 2.565(13) .
Ba3 O1 2.688(8) .
Ba3 O1 2.688(8) 31
Ba3 O4 2.873(8) 30
Ba3 O4 2.873(8) 20
Ba3 O4 2.873(8) 13_554
Ba3 O4 2.873(8) 3
Ba3 F 2.962(8) .
Ba3 F 2.962(8) 31
Ba3 B1 3.182(14) 20
Ba3 B1 3.182(14) 3
Ba3 Ba2 3.9005(10) 19_565
Li Li 0.68(14) 17
Li O5 1.75(7) .
Li F 2.078(14) 17
Li F 2.078(14) 3
Li F 2.078(14) 19
Li F 2.078(14) .
Li O5 2.43(8) 17
Li Ba1 3.35(4) 3
Li Ba1 3.35(4) 2
Li Ba1 3.35(4) 4
Li Ba1 3.73(4) 17
F Li 2.078(14) 17
F Ba1 2.823(5) 18
F Ba1 2.916(5) 20
F Ba1 2.916(5) 3
O1 B2 1.379(12) 19_565
O1 Ba2 2.836(6) 19_565
O1 Ba2 2.836(6) 3
O1 Ba1 2.941(7) 30
O1 Ba1 2.941(7) 13_554
O2 B2 1.39(2) .
O2 Ba1 2.9634(8) 31
O2 Ba1 2.9634(8) 18
O2 Ba1 2.9634(8) 16_554
O3 B1 1.401(17) 27
O3 Ba1 2.726(6) 31
O4 B1 1.376(10) .
O4 Ba1 2.846(8) 4
O4 Ba3 2.873(8) 19
O4 Ba1 3.049(8) 6
B1 O4 1.376(10) 32_545
B1 O3 1.401(17) 28_545
B1 Ba3 3.182(14) 19
B1 Ba1 3.214(10) 28_545
B1 Ba1 3.214(10) 6
B2 O1 1.379(12) 13_544
B2 O1 1.379(12) 3_655
B2 Ba2 3.043(14) 17_655
B2 Ba1 3.208(7) 18
B2 Ba1 3.208(7) 31
B2 Ba1 3.208(7) 16_554
B3 B3 0.62(6) 5
B3 O6 1.20(2) 8
B3 O6 1.20(2) 7
B3 O6 1.20(2) 6
B3 O6 1.20(2) 5
B3 O5 1.35(4) .
B3 O6 1.37(2) .
B3 O6 1.37(2) 3
B3 O6 1.37(2) 2
B3 O6 1.37(2) 4
B3 O5 1.97(4) 5
B3 Ba1 3.242(13) 2
O5 O6 1.77(3) 7
O5 O6 1.77(3) 6
O5 O6 1.77(3) 5
O5 O6 1.77(3) 8
O5 B3 1.97(4) 5
O5 Li 2.43(8) 17
O5 Ba1 2.9084(9) 2
O5 Ba1 2.9084(9) 4
O5 Ba1 2.9084(9) 3
O6 O6 0.89(4) 7
O6 B3 1.20(2) 5
O6 O6 1.47(4) 6
O6 O6 1.69(3) 4
O6 O6 1.69(3) 3
O6 O5 1.77(3) 5
O6 Ba1 2.52(2) 7
O6 Ba1 2.74(2) 6
